data_2017607
loop_
_publ_author_name
'Sengar, Raghvendra Singh'
'Geib, Steven J.'
'Nigam, Archana'
'Wiener, Erik C.'

_publ_section_title
;
 Tri-<i>tert</i>-butyl
 3-oxo-4-oxa-1,8,11-triazaspiro[5.6]dodecane-1,8,11-triacetate
;
_journal_coeditor_code FN3037
_journal_issue 4
_journal_name_full 'Acta Crystallographica Section C'
_journal_page_first o174
_journal_page_last o175
_journal_paper_doi 10.1107/S0108270109049361
_journal_volume 66
_journal_year 2010
_chemical_formula_iupac 'C26 H45 N3 O8'
_chemical_formula_moiety 'C26 H45 N3 O8'
_chemical_formula_sum 'C26 H45 N3 O8'
_chemical_formula_weight 527.65
_chemical_name_systematic
;
Tri-<i>tert</i>-butyl
3-oxo-4-oxa-1,8,11-triazaspiro[5.6]dodecane-1,8,11-triacetate
;
_space_group_IT_number 2
_symmetry_cell_setting triclinic
_symmetry_space_group_name_Hall '-P 1'
_symmetry_space_group_name_H-M 'P -1'
_atom_sites_solution_hydrogens geom
_atom_sites_solution_primary direct
_atom_sites_solution_secondary difmap
_audit_creation_method SHELXL-97
_cell_angle_alpha 99.305(4)
_cell_angle_beta 90.010(3)
_cell_angle_gamma 100.168(3)
_cell_formula_units_Z 4
_cell_length_a 11.1304(17)
_cell_length_b 15.250(2)
_cell_length_c 18.098(3)
_cell_measurement_reflns_used 4387
_cell_measurement_temperature 203(2)
_cell_measurement_theta_max 24.72
_cell_measurement_theta_min 2.28
_cell_volume 2982.6(8)
_computing_cell_refinement 'SMART (Bruker, 2003)'
_computing_data_collection 'SMART (Bruker, 2003)'
_computing_data_reduction 'SAINT-Plus (Bruker, 2003)'
_computing_molecular_graphics 'SHELXTL (Sheldrick, 2008)'
_computing_publication_material 'SHELXTL (Sheldrick, 2008)'
_computing_structure_refinement 'SHELXTL (Sheldrick, 2008)'
_computing_structure_solution 'SHELXTL (Sheldrick, 2008)'
_diffrn_ambient_temperature 203(2)
_diffrn_measured_fraction_theta_full 0.986
_diffrn_measured_fraction_theta_max 0.986
_diffrn_measurement_device_type 'Bruker SMART APEX CCD'
_diffrn_measurement_method '\w scans'
_diffrn_radiation_monochromator graphite
_diffrn_radiation_source 'sealed tube'
_diffrn_radiation_type MoK\a
_diffrn_radiation_wavelength 0.71073
_diffrn_reflns_av_R_equivalents 0.0517
_diffrn_reflns_av_sigmaI/netI 0.0779
_diffrn_reflns_limit_h_max 13
_diffrn_reflns_limit_h_min -13
_diffrn_reflns_limit_k_max 18
_diffrn_reflns_limit_k_min -18
_diffrn_reflns_limit_l_max 22
_diffrn_reflns_limit_l_min -22
_diffrn_reflns_number 21467
_diffrn_reflns_theta_full 26.00
_diffrn_reflns_theta_max 26.00
_diffrn_reflns_theta_min 1.64
_exptl_absorpt_coefficient_mu 0.087
_exptl_absorpt_correction_T_max .980
_exptl_absorpt_correction_T_min .962
_exptl_absorpt_correction_type multi-scan
_exptl_absorpt_process_details '(SADABS; Bruker, 2003)'
_exptl_crystal_colour colorless
_exptl_crystal_density_diffrn 1.175
_exptl_crystal_density_method 'not measured'
_exptl_crystal_description block
_exptl_crystal_F_000 1144
_exptl_crystal_size_max 0.24
_exptl_crystal_size_mid 0.18
_exptl_crystal_size_min 0.13
_refine_diff_density_max 0.584
_refine_diff_density_min -0.221
_refine_ls_extinction_method none
_refine_ls_goodness_of_fit_ref 1.035
_refine_ls_hydrogen_treatment constr
_refine_ls_matrix_type full
_refine_ls_number_parameters 667
_refine_ls_number_reflns 11582
_refine_ls_number_restraints 0
_refine_ls_restrained_S_all 1.035
_refine_ls_R_factor_all 0.0920
_refine_ls_R_factor_gt 0.0606
_refine_ls_shift/su_max 0.001
_refine_ls_shift/su_mean 0.000
_refine_ls_structure_factor_coef Fsqd
_refine_ls_weighting_details 'calc w=1/[\s^2^(Fo^2^)+(0.0780P)^2^+0.0000P] where P=(Fo^2^+2Fc^2^)/3'
_refine_ls_weighting_scheme calc
_refine_ls_wR_factor_gt 0.1539
_refine_ls_wR_factor_ref 0.1701
_reflns_number_gt 7769
_reflns_number_total 11582
_reflns_threshold_expression I>2\s(I)
_cod_data_source_file fn3037.cif
_cod_data_source_block I
_cod_original_cell_volume 2982.5(8)
_cod_database_code 2017607
_cod_database_fobs_code 2017607

loop_
_symmetry_equiv_pos_as_xyz
'x, y, z'
'-x, -y, -z'

loop_
_atom_site_type_symbol
_atom_site_label
_atom_site_fract_x
_atom_site_fract_y
_atom_site_fract_z
_atom_site_U_iso_or_equiv
_atom_site_adp_type
_atom_site_calc_flag
_atom_site_refinement_flags
_atom_site_occupancy
_atom_site_disorder_assembly
_atom_site_disorder_group
N N1 0.39731(16) 0.67232(12) 0.09461(9) 0.0377(4) Uani d . 1 . .
O O1 0.40064(15) 0.92475(12) 0.15327(10) 0.0543(5) Uani d . 1 . .
C C1 0.45976(19) 0.75264(14) 0.06693(11) 0.0347(5) Uani d . 1 . .
H H1A 0.3987 0.7843 0.0494 0.042 Uiso calc R 1 . .
H H1B 0.5085 0.7340 0.0240 0.042 Uiso calc R 1 . .
N N2 0.66007(15) 0.68993(12) 0.12598(9) 0.0350(4) Uani d . 1 . .
C C2 0.4616(2) 0.59587(15) 0.07647(13) 0.0452(6) Uani d . 1 . .
H H2A 0.4865 0.5914 0.0243 0.054 Uiso calc R 1 . .
H H2B 0.4059 0.5399 0.0815 0.054 Uiso calc R 1 . .
O O2 0.42055(18) 1.04161(13) 0.09357(13) 0.0813(7) Uani d . 1 . .
O O3 0.10887(13) 0.63734(11) -0.00927(7) 0.0422(4) Uani d . 1 . .
N N3 0.61348(15) 0.88656(12) 0.08799(10) 0.0386(4) Uani d . 1 . .
C C3 0.5738(2) 0.60575(15) 0.12716(13) 0.0445(6) Uani d . 1 . .
H H3A 0.5477 0.6034 0.1786 0.053 Uiso calc R 1 . .
H H3B 0.6155 0.5546 0.1115 0.053 Uiso calc R 1 . .
C C4 0.62026(18) 0.76784(14) 0.17081(11) 0.0333(5) Uani d . 1 . .
H H4A 0.6926 0.8104 0.1928 0.040 Uiso calc R 1 . .
H H4B 0.5720 0.7473 0.2121 0.040 Uiso calc R 1 . .
O O4 0.29145(15) 0.61343(14) -0.05496(9) 0.0609(5) Uani d . 1 . .
N N4 0.82517(18) 0.32138(13) 0.39869(10) 0.0437(5) Uani d . 1 . .
O O5 0.93958(13) 0.68547(10) 0.22990(7) 0.0386(4) Uani d . 1 . .
C C5 0.26748(19) 0.65231(17) 0.07875(11) 0.0418(5) Uani d . 1 . .
H H5A 0.2322 0.7038 0.1028 0.050 Uiso calc R 1 . .
H H5B 0.2327 0.6003 0.1022 0.050 Uiso calc R 1 . .
N N5 1.08196(17) 0.29854(13) 0.37395(9) 0.0397(4) Uani d . 1 . .
O O6 0.74587(15) 0.66414(14) 0.26987(9) 0.0579(5) Uani d . 1 . .
C C6 0.2270(2) 0.63181(16) -0.00387(12) 0.0395(5) Uani d . 1 . .
N N6 0.91778(16) 0.09754(12) 0.39427(10) 0.0384(4) Uani d . 1 . .
O O7 0.93936(12) 0.89762(10) 0.06443(8) 0.0381(4) Uani d . 1 . .
C C7 0.0418(2) 0.61897(17) -0.08259(12) 0.0438(6) Uani d . 1 . .
O O8 0.84142(13) 0.94627(11) 0.16839(8) 0.0464(4) Uani d . 1 . .
C C8 0.0965(3) 0.6853(2) -0.13176(14) 0.0663(8) Uani d . 1 . .
H H8A 0.0950 0.7463 -0.1065 0.099 Uiso calc R 1 . .
H H8B 0.0496 0.6739 -0.1786 0.099 Uiso calc R 1 . .
H H8C 0.1803 0.6786 -0.1419 0.099 Uiso calc R 1 . .
C C9 -0.0851(2) 0.6317(2) -0.05938(14) 0.0697(9) Uani d . 1 . .
H H9A -0.0831 0.6939 -0.0359 0.104 Uiso calc R 1 . .
H H9B -0.1143 0.5917 -0.0241 0.104 Uiso calc R 1 . .
H H9C -0.1395 0.6178 -0.1032 0.104 Uiso calc R 1 . .
O O9 0.70047(14) 0.07270(12) 0.31403(9) 0.0505(4) Uani d . 1 . .
C C10 0.0413(3) 0.52294(19) -0.11932(14) 0.0612(7) Uani d . 1 . .
H H10A 0.0039 0.4820 -0.0866 0.092 Uiso calc R 1 . .
H H10B 0.1245 0.5142 -0.1286 0.092 Uiso calc R 1 . .
H H10C -0.0049 0.5107 -0.1664 0.092 Uiso calc R 1 . .
O O10 0.64781(17) -0.05877(14) 0.35089(11) 0.0709(6) Uani d . 1 . .
C C11 0.78597(19) 0.68381(16) 0.14172(11) 0.0377(5) Uani d . 1 . .
H H11A 0.8386 0.7374 0.1286 0.045 Uiso calc R 1 . .
H H11B 0.8057 0.6311 0.1085 0.045 Uiso calc R 1 . .
O O11 0.55671(15) 0.35867(12) 0.50508(8) 0.0510(4) Uani d . 1 . .
C C12 0.8186(2) 0.67609(15) 0.22217(12) 0.0378(5) Uani d . 1 . .
O O12 0.74806(17) 0.36860(17) 0.54955(9) 0.0754(6) Uani d . 1 . .
C C13 0.9998(2) 0.68940(16) 0.30409(11) 0.0423(5) Uani d . 1 . .
O O13 1.36652(14) 0.30534(12) 0.27335(8) 0.0475(4) Uani d . 1 . .
C C14 0.9752(3) 0.7712(2) 0.35646(14) 0.0627(7) Uani d . 1 . .
H H14A 0.8894 0.7628 0.3684 0.094 Uiso calc R 1 . .
H H14B 0.9959 0.8242 0.3326 0.094 Uiso calc R 1 . .
H H14C 1.0243 0.7793 0.4021 0.094 Uiso calc R 1 . .
O O14 1.19095(17) 0.34162(14) 0.23709(9) 0.0601(5) Uani d . 1 . .
C C15 0.9594(2) 0.60264(18) 0.33431(13) 0.0553(7) Uani d . 1 . .
H H15A 0.8738 0.5969 0.3463 0.083 Uiso calc R 1 . .
H H15B 1.0075 0.6033 0.3792 0.083 Uiso calc R 1 . .
H H15C 0.9710 0.5519 0.2969 0.083 Uiso calc R 1 . .
O O15 1.23757(14) 0.08603(11) 0.42575(8) 0.0462(4) Uani d . 1 . .
C C16 1.1340(2) 0.7000(2) 0.28449(14) 0.0618(7) Uani d . 1 . .
H H16A 1.1477 0.6464 0.2510 0.093 Uiso calc R 1 . .
H H16B 1.1837 0.7078 0.3299 0.093 Uiso calc R 1 . .
H H16C 1.1560 0.7524 0.2600 0.093 Uiso calc R 1 . .
O O16 1.11896(16) 0.02944(15) 0.32270(10) 0.0677(6) Uani d . 1 . .
C C17 0.54374(18) 0.81800(14) 0.12679(11) 0.0328(5) Uani d . 1 . .
C C18 0.4664(2) 0.86554(17) 0.18453(13) 0.0457(6) Uani d . 1 . .
H H18A 0.4081 0.8200 0.2048 0.055 Uiso calc R 1 . .
H H18B 0.5197 0.9006 0.2261 0.055 Uiso calc R 1 . .
C C19 0.4689(2) 0.98670(18) 0.11756(16) 0.0564(7) Uani d . 1 . .
C C20 0.6003(2) 0.97978(16) 0.11063(14) 0.0480(6) Uani d . 1 . .
H H20A 0.6369 1.0158 0.0735 0.058 Uiso calc R 1 . .
H H20B 0.6434 1.0040 0.1588 0.058 Uiso calc R 1 . .
C C21 0.72624(18) 0.87247(15) 0.05463(11) 0.0365(5) Uani d . 1 . .
H H21A 0.7340 0.8998 0.0090 0.044 Uiso calc R 1 . .
H H21B 0.7226 0.8074 0.0395 0.044 Uiso calc R 1 . .
C C22 0.84106(18) 0.91027(15) 0.10394(12) 0.0350(5) Uani d . 1 . .
C C23 1.06572(18) 0.92773(16) 0.09735(12) 0.0382(5) Uani d . 1 . .
C C24 1.0815(2) 0.87568(17) 0.16025(13) 0.0480(6) Uani d . 1 . .
H H24A 1.0315 0.8943 0.2018 0.072 Uiso calc R 1 . .
H H24B 1.1665 0.8879 0.1768 0.072 Uiso calc R 1 . .
H H24C 1.0564 0.8115 0.1424 0.072 Uiso calc R 1 . .
C C25 1.1422(2) 0.89998(19) 0.03137(13) 0.0518(6) Uani d . 1 . .
H H25A 1.1307 0.9340 -0.0082 0.078 Uiso calc R 1 . .
H H25B 1.1172 0.8360 0.0129 0.078 Uiso calc R 1 . .
H H25C 1.2276 0.9122 0.0471 0.078 Uiso calc R 1 . .
C C26 1.0907(2) 1.02814(16) 0.12306(14) 0.0497(6) Uani d . 1 . .
H H26A 1.0793 1.0585 0.0811 0.075 Uiso calc R 1 . .
H H26B 1.1741 1.0469 0.1426 0.075 Uiso calc R 1 . .
H H26C 1.0348 1.0438 0.1621 0.075 Uiso calc R 1 . .
C C27 0.8389(2) 0.23513(16) 0.41999(11) 0.0395(5) Uani d . 1 . .
H H27A 0.7586 0.2034 0.4318 0.047 Uiso calc R 1 . .
H H27B 0.8909 0.2469 0.4655 0.047 Uiso calc R 1 . .
C C28 0.9290(2) 0.39283(17) 0.42381(13) 0.0520(6) Uani d . 1 . .
H H28A 0.9506 0.3906 0.4759 0.062 Uiso calc R 1 . .
H H28B 0.9053 0.4515 0.4224 0.062 Uiso calc R 1 . .
C C29 1.0401(2) 0.38505(17) 0.37607(13) 0.0514(6) Uani d . 1 . .
H H29A 1.0203 0.3921 0.3249 0.062 Uiso calc R 1 . .
H H29B 1.1069 0.4343 0.3959 0.062 Uiso calc R 1 . .
C C30 1.00556(19) 0.22506(15) 0.32323(11) 0.0373(5) Uani d . 1 . .
H H30A 1.0568 0.1817 0.3020 0.045 Uiso calc R 1 . .
H H30B 0.9758 0.2503 0.2817 0.045 Uiso calc R 1 . .
C C31 0.7064(2) 0.34530(19) 0.41613(12) 0.0513(7) Uani d . 1 . .
H H31A 0.6435 0.2977 0.3891 0.062 Uiso calc R 1 . .
H H31B 0.7018 0.4012 0.3969 0.062 Uiso calc R 1 . .
C C32 0.6758(2) 0.35875(18) 0.49879(13) 0.0475(6) Uani d . 1 . .
C C33 0.4989(2) 0.3720(2) 0.57917(12) 0.0539(7) Uani d . 1 . .
C C34 0.5486(4) 0.4646(2) 0.61952(18) 0.0978(12) Uani d . 1 . .
H H34A 0.6338 0.4684 0.6332 0.147 Uiso calc R 1 . .
H H34B 0.5028 0.4771 0.6644 0.147 Uiso calc R 1 . .
H H34C 0.5414 0.5084 0.5872 0.147 Uiso calc R 1 . .
C C35 0.5158(3) 0.2981(2) 0.62185(15) 0.0715(8) Uani d . 1 . .
H H35A 0.6011 0.3051 0.6366 0.107 Uiso calc R 1 . .
H H35B 0.4903 0.2399 0.5903 0.107 Uiso calc R 1 . .
H H35C 0.4667 0.3016 0.6662 0.107 Uiso calc R 1 . .
C C36 0.3653(3) 0.3629(3) 0.55614(16) 0.0994(14) Uani d . 1 . .
H H36A 0.3356 0.3021 0.5302 0.149 Uiso calc R 1 . .
H H36B 0.3572 0.4059 0.5232 0.149 Uiso calc R 1 . .
H H36C 0.3179 0.3749 0.6004 0.149 Uiso calc R 1 . .
C C37 1.2114(2) 0.30377(17) 0.36034(12) 0.0448(6) Uani d . 1 . .
H H37A 1.2348 0.2474 0.3696 0.054 Uiso calc R 1 . .
H H37B 1.2565 0.3527 0.3972 0.054 Uiso calc R 1 . .
C C38 1.2529(2) 0.31952(16) 0.28246(12) 0.0415(5) Uani d . 1 . .
C C39 1.4270(2) 0.30619(17) 0.19957(12) 0.0457(6) Uani d . 1 . .
C C40 1.4436(3) 0.3985(2) 0.17940(16) 0.0782(10) Uani d . 1 . .
H H40A 1.4925 0.4412 0.2182 0.117 Uiso calc R 1 . .
H H40B 1.3644 0.4157 0.1747 0.117 Uiso calc R 1 . .
H H40C 1.4846 0.3987 0.1321 0.117 Uiso calc R 1 . .
C C41 1.5463(3) 0.2778(3) 0.21366(17) 0.0913(12) Uani d . 1 . .
H H41A 1.5942 0.3227 0.2515 0.137 Uiso calc R 1 . .
H H41B 1.5909 0.2723 0.1676 0.137 Uiso calc R 1 . .
H H41C 1.5309 0.2200 0.2310 0.137 Uiso calc R 1 . .
C C42 1.3514(3) 0.23747(19) 0.14101(14) 0.0624(7) Uani d . 1 . .
H H42A 1.3902 0.2378 0.0930 0.094 Uiso calc R 1 . .
H H42B 1.2706 0.2523 0.1373 0.094 Uiso calc R 1 . .
H H42C 1.3447 0.1780 0.1549 0.094 Uiso calc R 1 . .
C C43 0.89467(19) 0.17349(15) 0.35899(11) 0.0355(5) Uani d . 1 . .
C C44 0.8031(2) 0.13555(17) 0.29429(12) 0.0441(6) Uani d . 1 . .
H H44A 0.7732 0.1856 0.2769 0.053 Uiso calc R 1 . .
H H44B 0.8447 0.1051 0.2527 0.053 Uiso calc R 1 . .
C C45 0.7287(2) 0.00207(18) 0.34212(14) 0.0500(6) Uani d . 1 . .
C C46 0.8608(2) 0.00678(16) 0.36005(14) 0.0484(6) Uani d . 1 . .
H H46A 0.8693 -0.0355 0.3944 0.058 Uiso calc R 1 . .
H H46B 0.9027 -0.0114 0.3140 0.058 Uiso calc R 1 . .
C C47 1.0343(2) 0.10550(16) 0.43226(11) 0.0383(5) Uani d . 1 . .
H H47A 1.0212 0.0744 0.4757 0.046 Uiso calc R 1 . .
H H47B 1.0644 0.1696 0.4512 0.046 Uiso calc R 1 . .
C C48 1.1329(2) 0.06838(17) 0.38605(13) 0.0428(6) Uani d . 1 . .
C C49 1.3481(2) 0.05074(17) 0.39551(13) 0.0479(6) Uani d . 1 . .
C C50 1.3835(2) 0.0824(2) 0.32272(15) 0.0701(8) Uani d . 1 . .
H H50A 1.3218 0.0539 0.2843 0.105 Uiso calc R 1 . .
H H50B 1.4616 0.0662 0.3080 0.105 Uiso calc R 1 . .
H H50C 1.3900 0.1474 0.3289 0.105 Uiso calc R 1 . .
C C51 1.4440(2) 0.0938(2) 0.45603(16) 0.0694(8) Uani d . 1 . .
H H51A 1.4203 0.0727 0.5026 0.104 Uiso calc R 1 . .
H H51B 1.4512 0.1589 0.4630 0.104 Uiso calc R 1 . .
H H51C 1.5219 0.0773 0.4413 0.104 Uiso calc R 1 . .
C C52 1.3227(3) -0.0507(2) 0.38867(19) 0.0770(9) Uani d . 1 . .
H H52A 1.2611 -0.0760 0.3495 0.116 Uiso calc R 1 . .
H H52B 1.2936 -0.0674 0.4359 0.116 Uiso calc R 1 . .
H H52C 1.3972 -0.0739 0.3763 0.116 Uiso calc R 1 . .

loop_
_atom_site_aniso_label
_atom_site_aniso_U_11
_atom_site_aniso_U_22
_atom_site_aniso_U_33
_atom_site_aniso_U_12
_atom_site_aniso_U_13
_atom_site_aniso_U_23
N1 0.0293(10) 0.0433(11) 0.0378(9) -0.0026(8) -0.0058(7) 0.0091(8)
O1 0.0310(9) 0.0551(11) 0.0763(11) 0.0155(8) 0.0008(8) 0.0004(9)
C1 0.0283(11) 0.0390(12) 0.0364(11) 0.0042(9) -0.0033(8) 0.0072(9)
N2 0.0289(9) 0.0374(10) 0.0403(9) 0.0059(8) -0.0035(7) 0.0113(8)
C2 0.0447(14) 0.0357(13) 0.0533(13) 0.0006(11) -0.0073(11) 0.0093(11)
O2 0.0545(12) 0.0533(12) 0.1420(19) 0.0251(10) -0.0150(12) 0.0167(12)
O3 0.0335(8) 0.0585(10) 0.0337(8) 0.0078(7) -0.0031(6) 0.0058(7)
N3 0.0249(9) 0.0374(10) 0.0557(11) 0.0060(8) 0.0013(8) 0.0136(9)
C3 0.0440(14) 0.0372(13) 0.0541(14) 0.0054(11) -0.0050(11) 0.0152(11)
C4 0.0260(11) 0.0400(12) 0.0342(11) 0.0045(9) 0.0000(8) 0.0087(9)
O4 0.0372(9) 0.1012(15) 0.0413(9) 0.0130(10) 0.0009(7) 0.0023(9)
N4 0.0486(12) 0.0486(12) 0.0404(10) 0.0202(10) 0.0133(8) 0.0141(9)
O5 0.0334(8) 0.0515(10) 0.0342(8) 0.0109(7) -0.0017(6) 0.0131(7)
C5 0.0314(12) 0.0531(15) 0.0374(11) -0.0026(10) 0.0007(9) 0.0081(10)
N5 0.0398(11) 0.0419(11) 0.0378(10) 0.0041(9) 0.0076(8) 0.0106(8)
O6 0.0398(10) 0.0997(15) 0.0435(9) 0.0195(10) 0.0085(8) 0.0318(10)
C6 0.0308(12) 0.0469(14) 0.0385(12) 0.0003(10) -0.0020(9) 0.0073(10)
N6 0.0325(10) 0.0396(11) 0.0448(10) 0.0072(8) -0.0015(8) 0.0113(8)
O7 0.0240(8) 0.0496(9) 0.0402(8) 0.0041(7) -0.0003(6) 0.0081(7)
C7 0.0377(13) 0.0598(16) 0.0341(11) 0.0095(11) -0.0080(9) 0.0077(11)
O8 0.0321(9) 0.0606(11) 0.0427(9) 0.0066(8) 0.0000(7) -0.0008(8)
C8 0.076(2) 0.076(2) 0.0474(14) 0.0078(16) -0.0093(13) 0.0191(14)
C9 0.0455(16) 0.119(3) 0.0474(15) 0.0267(17) -0.0081(12) 0.0088(16)
O9 0.0294(9) 0.0610(11) 0.0599(10) 0.0073(8) -0.0033(7) 0.0070(9)
C10 0.0570(17) 0.0648(18) 0.0543(15) 0.0009(14) -0.0162(12) -0.0012(13)
O10 0.0470(11) 0.0708(14) 0.0859(14) -0.0124(10) 0.0013(10) 0.0111(11)
C11 0.0328(12) 0.0476(13) 0.0376(11) 0.0141(10) 0.0016(9) 0.0141(10)
O11 0.0502(10) 0.0751(12) 0.0342(8) 0.0263(9) 0.0113(7) 0.0115(8)
C12 0.0344(12) 0.0424(13) 0.0405(12) 0.0138(10) 0.0011(10) 0.0110(10)
O12 0.0523(12) 0.138(2) 0.0380(9) 0.0244(12) 0.0040(8) 0.0126(11)
C13 0.0435(13) 0.0520(14) 0.0353(11) 0.0142(11) -0.0074(9) 0.0123(10)
O13 0.0367(9) 0.0681(11) 0.0368(8) 0.0008(8) 0.0046(6) 0.0155(8)
C14 0.0730(19) 0.0679(19) 0.0470(14) 0.0199(15) -0.0097(13) 0.0009(13)
O14 0.0583(11) 0.0885(14) 0.0449(9) 0.0266(10) 0.0100(8) 0.0300(9)
C15 0.0607(17) 0.0639(17) 0.0503(14) 0.0200(14) -0.0025(12) 0.0268(13)
O15 0.0361(9) 0.0564(10) 0.0484(9) 0.0157(8) -0.0065(7) 0.0068(8)
C16 0.0430(15) 0.093(2) 0.0542(15) 0.0152(15) -0.0095(12) 0.0222(15)
O16 0.0440(10) 0.1041(16) 0.0517(11) 0.0274(10) -0.0084(8) -0.0131(10)
C17 0.0228(10) 0.0376(12) 0.0377(11) 0.0045(9) -0.0011(8) 0.0067(9)
C18 0.0328(12) 0.0548(15) 0.0486(13) 0.0106(11) 0.0019(10) 0.0026(11)
C19 0.0392(14) 0.0414(15) 0.0855(19) 0.0120(12) -0.0116(13) -0.0040(14)
C20 0.0373(13) 0.0413(14) 0.0660(15) 0.0096(11) -0.0072(11) 0.0076(12)
C21 0.0302(11) 0.0445(13) 0.0371(11) 0.0059(10) 0.0025(9) 0.0146(10)
C22 0.0275(11) 0.0385(12) 0.0409(12) 0.0063(9) 0.0026(9) 0.0116(10)
C23 0.0207(10) 0.0470(14) 0.0477(12) 0.0016(9) 0.0025(9) 0.0148(11)
C24 0.0302(12) 0.0612(16) 0.0551(14) 0.0043(11) -0.0051(10) 0.0211(12)
C25 0.0320(13) 0.0714(18) 0.0518(14) 0.0078(12) 0.0008(10) 0.0112(13)
C26 0.0330(13) 0.0488(15) 0.0653(15) -0.0020(11) -0.0023(11) 0.0136(12)
C27 0.0374(12) 0.0486(14) 0.0364(11) 0.0117(10) 0.0054(9) 0.0142(10)
C28 0.0703(18) 0.0411(14) 0.0484(14) 0.0178(13) 0.0177(12) 0.0096(11)
C29 0.0601(16) 0.0441(14) 0.0506(14) 0.0065(12) 0.0172(12) 0.0126(12)
C30 0.0374(12) 0.0449(13) 0.0330(11) 0.0106(10) 0.0044(9) 0.0125(10)
C31 0.0598(16) 0.0668(17) 0.0374(12) 0.0347(14) 0.0124(11) 0.0133(12)
C32 0.0485(15) 0.0592(16) 0.0402(13) 0.0223(12) 0.0091(11) 0.0099(11)
C33 0.0551(16) 0.0779(19) 0.0341(12) 0.0248(14) 0.0151(11) 0.0105(12)
C34 0.128(3) 0.089(3) 0.068(2) 0.019(2) 0.043(2) -0.0113(19)
C35 0.073(2) 0.095(2) 0.0537(16) 0.0204(18) 0.0146(14) 0.0265(16)
C36 0.0568(19) 0.203(4) 0.0563(17) 0.052(2) 0.0207(14) 0.041(2)
C37 0.0384(13) 0.0559(15) 0.0389(12) -0.0007(11) 0.0038(10) 0.0140(11)
C38 0.0396(13) 0.0456(14) 0.0375(12) 0.0003(11) 0.0043(10) 0.0092(10)
C39 0.0396(13) 0.0582(16) 0.0366(12) -0.0014(11) 0.0089(9) 0.0115(11)
C40 0.107(3) 0.0531(18) 0.0632(17) -0.0160(17) 0.0390(17) 0.0081(15)
C41 0.0455(18) 0.171(4) 0.0659(19) 0.023(2) 0.0157(14) 0.042(2)
C42 0.0606(18) 0.0602(18) 0.0596(16) 0.0055(14) 0.0125(13) -0.0049(14)
C43 0.0324(11) 0.0420(13) 0.0350(11) 0.0103(10) 0.0032(9) 0.0111(10)
C44 0.0365(13) 0.0543(15) 0.0441(12) 0.0129(11) -0.0005(10) 0.0105(11)
C45 0.0396(14) 0.0531(16) 0.0534(14) 0.0037(13) 0.0018(11) 0.0023(12)
C46 0.0397(14) 0.0426(14) 0.0640(15) 0.0057(11) -0.0001(11) 0.0137(12)
C47 0.0384(12) 0.0456(13) 0.0342(11) 0.0102(10) -0.0013(9) 0.0129(10)
C48 0.0367(13) 0.0521(15) 0.0419(13) 0.0121(11) -0.0053(10) 0.0097(11)
C49 0.0315(12) 0.0575(16) 0.0586(14) 0.0188(11) -0.0037(10) 0.0093(12)
C50 0.0436(16) 0.103(2) 0.0724(18) 0.0328(16) 0.0083(13) 0.0194(17)
C51 0.0416(15) 0.088(2) 0.0769(19) 0.0185(15) -0.0125(13) 0.0017(16)
C52 0.0497(17) 0.063(2) 0.121(3) 0.0215(15) -0.0053(17) 0.0126(18)

loop_
_atom_type_symbol
_atom_type_description
_atom_type_scat_dispersion_real
_atom_type_scat_dispersion_imag
_atom_type_scat_source
C C 0.0033 0.0016 'International Tables Vol C Tables 4.2.6.8 and 6.1.1.4'
H H 0.0000 0.0000 'International Tables Vol C Tables 4.2.6.8 and 6.1.1.4'
N N 0.0061 0.0033 'International Tables Vol C Tables 4.2.6.8 and 6.1.1.4'
O O 0.0106 0.0060 'International Tables Vol C Tables 4.2.6.8 and 6.1.1.4'

loop_
_geom_angle_atom_site_label_1
_geom_angle_atom_site_label_2
_geom_angle_atom_site_label_3
_geom_angle_site_symmetry_1
_geom_angle_site_symmetry_3
_geom_angle
_geom_angle_publ_flag
C5 N1 C1 . . 113.88(17) ?
C5 N1 C2 . . 115.61(18) ?
C1 N1 C2 . . 112.13(17) ?
C19 O1 C18 . . 115.68(18) ?
N1 C1 C17 . . 112.80(16) ?
N1 C1 H1A . . 109.0 ?
C17 C1 H1A . . 109.0 ?
N1 C1 H1B . . 109.0 ?
C17 C1 H1B . . 109.0 ?
H1A C1 H1B . . 107.8 ?
C11 N2 C3 . . 113.80(17) ?
C11 N2 C4 . . 113.43(16) ?
C3 N2 C4 . . 112.42(17) ?
N1 C2 C3 . . 112.03(18) ?
N1 C2 H2A . . 109.2 ?
C3 C2 H2A . . 109.2 ?
N1 C2 H2B . . 109.2 ?
C3 C2 H2B . . 109.2 ?
H2A C2 H2B . . 107.9 ?
C6 O3 C7 . . 121.86(16) ?
C21 N3 C20 . . 115.96(18) ?
C21 N3 C17 . . 120.15(17) ?
C20 N3 C17 . . 118.45(18) ?
N2 C3 C2 . . 113.11(18) ?
N2 C3 H3A . . 109.0 ?
C2 C3 H3A . . 109.0 ?
N2 C3 H3B . . 109.0 ?
C2 C3 H3B . . 109.0 ?
H3A C3 H3B . . 107.8 ?
N2 C4 C17 . . 114.40(15) ?
N2 C4 H4A . . 108.7 ?
C17 C4 H4A . . 108.7 ?
N2 C4 H4B . . 108.7 ?
C17 C4 H4B . . 108.7 ?
H4A C4 H4B . . 107.6 ?
C31 N4 C28 . . 114.8(2) ?
C31 N4 C27 . . 113.08(19) ?
C28 N4 C27 . . 112.45(18) ?
C12 O5 C13 . . 121.42(16) ?
N1 C5 C6 . . 116.49(17) ?
N1 C5 H5A . . 108.2 ?
C6 C5 H5A . . 108.2 ?
N1 C5 H5B . . 108.2 ?
C6 C5 H5B . . 108.2 ?
H5A C5 H5B . . 107.3 ?
C37 N5 C30 . . 112.76(17) ?
C37 N5 C29 . . 113.53(19) ?
C30 N5 C29 . . 112.04(18) ?
O4 C6 O3 . . 126.13(19) ?
O4 C6 C5 . . 125.0(2) ?
O3 C6 C5 . . 108.90(17) ?
C47 N6 C46 . . 115.95(17) ?
C47 N6 C43 . . 118.34(18) ?
C46 N6 C43 . . 118.06(17) ?
C22 O7 C23 . . 122.05(16) ?
O3 C7 C8 . . 110.53(19) ?
O3 C7 C10 . . 109.85(19) ?
C8 C7 C10 . . 111.7(2) ?
O3 C7 C9 . . 101.82(17) ?
C8 C7 C9 . . 111.9(2) ?
C10 C7 C9 . . 110.6(2) ?
C7 C8 H8A . . 109.5 ?
C7 C8 H8B . . 109.5 ?
H8A C8 H8B . . 109.5 ?
C7 C8 H8C . . 109.5 ?
H8A C8 H8C . . 109.5 ?
H8B C8 H8C . . 109.5 ?
C7 C9 H9A . . 109.5 ?
C7 C9 H9B . . 109.5 ?
H9A C9 H9B . . 109.5 ?
C7 C9 H9C . . 109.5 ?
H9A C9 H9C . . 109.5 ?
H9B C9 H9C . . 109.5 ?
C45 O9 C44 . . 115.40(18) ?
C7 C10 H10A . . 109.5 ?
C7 C10 H10B . . 109.5 ?
H10A C10 H10B . . 109.5 ?
C7 C10 H10C . . 109.5 ?
H10A C10 H10C . . 109.5 ?
H10B C10 H10C . . 109.5 ?
N2 C11 C12 . . 116.68(17) ?
N2 C11 H11A . . 108.1 ?
C12 C11 H11A . . 108.1 ?
N2 C11 H11B . . 108.1 ?
C12 C11 H11B . . 108.1 ?
H11A C11 H11B . . 107.3 ?
C32 O11 C33 . . 122.05(18) ?
O6 C12 O5 . . 126.41(19) ?
O6 C12 C11 . . 124.6(2) ?
O5 C12 C11 . . 108.99(17) ?
O5 C13 C14 . . 109.27(18) ?
O5 C13 C15 . . 110.80(19) ?
C14 C13 C15 . . 112.8(2) ?
O5 C13 C16 . . 101.91(17) ?
C14 C13 C16 . . 110.9(2) ?
C15 C13 C16 . . 110.6(2) ?
C38 O13 C39 . . 121.81(17) ?
C13 C14 H14A . . 109.5 ?
C13 C14 H14B . . 109.5 ?
H14A C14 H14B . . 109.5 ?
C13 C14 H14C . . 109.5 ?
H14A C14 H14C . . 109.5 ?
H14B C14 H14C . . 109.5 ?
C13 C15 H15A . . 109.5 ?
C13 C15 H15B . . 109.5 ?
H15A C15 H15B . . 109.5 ?
C13 C15 H15C . . 109.5 ?
H15A C15 H15C . . 109.5 ?
H15B C15 H15C . . 109.5 ?
C48 O15 C49 . . 121.24(17) ?
C13 C16 H16A . . 109.5 ?
C13 C16 H16B . . 109.5 ?
H16A C16 H16B . . 109.5 ?
C13 C16 H16C . . 109.5 ?
H16A C16 H16C . . 109.5 ?
H16B C16 H16C . . 109.5 ?
N3 C17 C18 . . 107.69(18) ?
N3 C17 C1 . . 106.21(16) ?
C18 C17 C1 . . 109.58(17) ?
N3 C17 C4 . . 115.56(16) ?
C18 C17 C4 . . 105.89(16) ?
C1 C17 C4 . . 111.79(17) ?
O1 C18 C17 . . 112.43(18) ?
O1 C18 H18A . . 109.1 ?
C17 C18 H18A . . 109.1 ?
O1 C18 H18B . . 109.1 ?
C17 C18 H18B . . 109.1 ?
H18A C18 H18B . . 107.9 ?
O2 C19 O1 . . 119.1(2) ?
O2 C19 C20 . . 125.3(3) ?
O1 C19 C20 . . 115.6(2) ?
N3 C20 C19 . . 110.4(2) ?
N3 C20 H20A . . 109.6 ?
C19 C20 H20A . . 109.6 ?
N3 C20 H20B . . 109.6 ?
C19 C20 H20B . . 109.6 ?
H20A C20 H20B . . 108.1 ?
N3 C21 C22 . . 115.78(17) ?
N3 C21 H21A . . 108.3 ?
C22 C21 H21A . . 108.3 ?
N3 C21 H21B . . 108.3 ?
C22 C21 H21B . . 108.3 ?
H21A C21 H21B . . 107.4 ?
O8 C22 O7 . . 125.89(19) ?
O8 C22 C21 . . 124.74(18) ?
O7 C22 C21 . . 109.37(17) ?
O7 C23 C26 . . 110.53(17) ?
O7 C23 C24 . . 108.95(17) ?
C26 C23 C24 . . 112.4(2) ?
O7 C23 C25 . . 101.67(17) ?
C26 C23 C25 . . 111.9(2) ?
C24 C23 C25 . . 110.86(19) ?
C23 C24 H24A . . 109.5 ?
C23 C24 H24B . . 109.5 ?
H24A C24 H24B . . 109.5 ?
C23 C24 H24C . . 109.5 ?
H24A C24 H24C . . 109.5 ?
H24B C24 H24C . . 109.5 ?
C23 C25 H25A . . 109.5 ?
C23 C25 H25B . . 109.5 ?
H25A C25 H25B . . 109.5 ?
C23 C25 H25C . . 109.5 ?
H25A C25 H25C . . 109.5 ?
H25B C25 H25C . . 109.5 ?
C23 C26 H26A . . 109.5 ?
C23 C26 H26B . . 109.5 ?
H26A C26 H26B . . 109.5 ?
C23 C26 H26C . . 109.5 ?
H26A C26 H26C . . 109.5 ?
H26B C26 H26C . . 109.5 ?
N4 C27 C43 . . 113.62(16) ?
N4 C27 H27A . . 108.8 ?
C43 C27 H27A . . 108.8 ?
N4 C27 H27B . . 108.8 ?
C43 C27 H27B . . 108.8 ?
H27A C27 H27B . . 107.7 ?
N4 C28 C29 . . 112.69(19) ?
N4 C28 H28A . . 109.1 ?
C29 C28 H28A . . 109.1 ?
N4 C28 H28B . . 109.1 ?
C29 C28 H28B . . 109.1 ?
H28A C28 H28B . . 107.8 ?
N5 C29 C28 . . 113.17(19) ?
N5 C29 H29A . . 108.9 ?
C28 C29 H29A . . 108.9 ?
N5 C29 H29B . . 108.9 ?
C28 C29 H29B . . 108.9 ?
H29A C29 H29B . . 107.8 ?
N5 C30 C43 . . 115.51(16) ?
N5 C30 H30A . . 108.4 ?
C43 C30 H30A . . 108.4 ?
N5 C30 H30B . . 108.4 ?
C43 C30 H30B . . 108.4 ?
H30A C30 H30B . . 107.5 ?
N4 C31 C32 . . 115.91(19) ?
N4 C31 H31A . . 108.3 ?
C32 C31 H31A . . 108.3 ?
N4 C31 H31B . . 108.3 ?
C32 C31 H31B . . 108.3 ?
H31A C31 H31B . . 107.4 ?
O12 C32 O11 . . 125.8(2) ?
O12 C32 C31 . . 125.0(2) ?
O11 C32 C31 . . 109.2(2) ?
O11 C33 C34 . . 109.0(2) ?
O11 C33 C35 . . 110.2(2) ?
C34 C33 C35 . . 113.8(2) ?
O11 C33 C36 . . 101.52(19) ?
C34 C33 C36 . . 111.4(3) ?
C35 C33 C36 . . 110.3(3) ?
C33 C34 H34A . . 109.5 ?
C33 C34 H34B . . 109.5 ?
H34A C34 H34B . . 109.5 ?
C33 C34 H34C . . 109.5 ?
H34A C34 H34C . . 109.5 ?
H34B C34 H34C . . 109.5 ?
C33 C35 H35A . . 109.5 ?
C33 C35 H35B . . 109.5 ?
H35A C35 H35B . . 109.5 ?
C33 C35 H35C . . 109.5 ?
H35A C35 H35C . . 109.5 ?
H35B C35 H35C . . 109.5 ?
C33 C36 H36A . . 109.5 ?
C33 C36 H36B . . 109.5 ?
H36A C36 H36B . . 109.5 ?
C33 C36 H36C . . 109.5 ?
H36A C36 H36C . . 109.5 ?
H36B C36 H36C . . 109.5 ?
N5 C37 C38 . . 116.59(18) ?
N5 C37 H37A . . 108.1 ?
C38 C37 H37A . . 108.1 ?
N5 C37 H37B . . 108.1 ?
C38 C37 H37B . . 108.1 ?
H37A C37 H37B . . 107.3 ?
O14 C38 O13 . . 125.9(2) ?
O14 C38 C37 . . 124.3(2) ?
O13 C38 C37 . . 109.80(19) ?
C40 C39 O13 . . 110.1(2) ?
C40 C39 C42 . . 111.5(2) ?
O13 C39 C42 . . 109.13(19) ?
C40 C39 C41 . . 112.5(3) ?
O13 C39 C41 . . 102.93(18) ?
C42 C39 C41 . . 110.3(2) ?
C39 C40 H40A . . 109.5 ?
C39 C40 H40B . . 109.5 ?
H40A C40 H40B . . 109.5 ?
C39 C40 H40C . . 109.5 ?
H40A C40 H40C . . 109.5 ?
H40B C40 H40C . . 109.5 ?
C39 C41 H41A . . 109.5 ?
C39 C41 H41B . . 109.5 ?
H41A C41 H41B . . 109.5 ?
C39 C41 H41C . . 109.5 ?
H41A C41 H41C . . 109.5 ?
H41B C41 H41C . . 109.5 ?
C39 C42 H42A . . 109.5 ?
C39 C42 H42B . . 109.5 ?
H42A C42 H42B . . 109.5 ?
C39 C42 H42C . . 109.5 ?
H42A C42 H42C . . 109.5 ?
H42B C42 H42C . . 109.5 ?
N6 C43 C44 . . 107.73(18) ?
N6 C43 C27 . . 105.51(15) ?
C44 C43 C27 . . 110.47(17) ?
N6 C43 C30 . . 115.95(16) ?
C44 C43 C30 . . 104.77(16) ?
C27 C43 C30 . . 112.36(18) ?
O9 C44 C43 . . 113.18(17) ?
O9 C44 H44A . . 108.9 ?
C43 C44 H44A . . 108.9 ?
O9 C44 H44B . . 108.9 ?
C43 C44 H44B . . 108.9 ?
H44A C44 H44B . . 107.8 ?
O10 C45 O9 . . 118.8(2) ?
O10 C45 C46 . . 125.4(3) ?
O9 C45 C46 . . 115.8(2) ?
N6 C46 C45 . . 111.20(19) ?
N6 C46 H46A . . 109.4 ?
C45 C46 H46A . . 109.4 ?
N6 C46 H46B . . 109.4 ?
C45 C46 H46B . . 109.4 ?
H46A C46 H46B . . 108.0 ?
N6 C47 C48 . . 116.20(17) ?
N6 C47 H47A . . 108.2 ?
C48 C47 H47A . . 108.2 ?
N6 C47 H47B . . 108.2 ?
C48 C47 H47B . . 108.2 ?
H47A C47 H47B . . 107.4 ?
O16 C48 O15 . . 125.0(2) ?
O16 C48 C47 . . 124.9(2) ?
O15 C48 C47 . . 110.09(19) ?
O15 C49 C50 . . 111.02(18) ?
O15 C49 C52 . . 108.5(2) ?
C50 C49 C52 . . 112.9(2) ?
O15 C49 C51 . . 102.05(19) ?
C50 C49 C51 . . 110.2(2) ?
C52 C49 C51 . . 111.6(2) ?
C49 C50 H50A . . 109.5 ?
C49 C50 H50B . . 109.5 ?
H50A C50 H50B . . 109.5 ?
C49 C50 H50C . . 109.5 ?
H50A C50 H50C . . 109.5 ?
H50B C50 H50C . . 109.5 ?
C49 C51 H51A . . 109.5 ?
C49 C51 H51B . . 109.5 ?
H51A C51 H51B . . 109.5 ?
C49 C51 H51C . . 109.5 ?
H51A C51 H51C . . 109.5 ?
H51B C51 H51C . . 109.5 ?
C49 C52 H52A . . 109.5 ?
C49 C52 H52B . . 109.5 ?
H52A C52 H52B . . 109.5 ?
C49 C52 H52C . . 109.5 ?
H52A C52 H52C . . 109.5 ?
H52B C52 H52C . . 109.5 ?

loop_
_geom_bond_atom_site_label_1
_geom_bond_atom_site_label_2
_geom_bond_site_symmetry_2
_geom_bond_distance
_geom_bond_publ_flag
N1 C5 . 1.442(3) ?
N1 C1 . 1.460(3) ?
N1 C2 . 1.467(3) ?
O1 C19 . 1.353(3) ?
O1 C18 . 1.439(3) ?
C1 C17 . 1.537(3) ?
C1 H1A . 0.9800 ?
C1 H1B . 0.9800 ?
N2 C11 . 1.452(3) ?
N2 C3 . 1.464(3) ?
N2 C4 . 1.463(3) ?
C2 C3 . 1.520(3) ?
C2 H2A . 0.9800 ?
C2 H2B . 0.9800 ?
O2 C19 . 1.207(3) ?
O3 C6 . 1.337(2) ?
O3 C7 . 1.484(2) ?
N3 C21 . 1.428(3) ?
N3 C20 . 1.448(3) ?
N3 C17 . 1.463(3) ?
C3 H3A . 0.9800 ?
C3 H3B . 0.9800 ?
C4 C17 . 1.540(3) ?
C4 H4A . 0.9800 ?
C4 H4B . 0.9800 ?
O4 C6 . 1.198(3) ?
N4 C31 . 1.454(3) ?
N4 C28 . 1.457(3) ?
N4 C27 . 1.462(3) ?
O5 C12 . 1.334(2) ?
O5 C13 . 1.488(2) ?
C5 C6 . 1.528(3) ?
C5 H5A . 0.9800 ?
C5 H5B . 0.9800 ?
N5 C37 . 1.452(3) ?
N5 C30 . 1.467(3) ?
N5 C29 . 1.469(3) ?
O6 C12 . 1.197(3) ?
N6 C47 . 1.444(3) ?
N6 C46 . 1.454(3) ?
N6 C43 . 1.469(3) ?
O7 C22 . 1.333(2) ?
O7 C23 . 1.492(2) ?
C7 C8 . 1.503(4) ?
C7 C10 . 1.506(4) ?
C7 C9 . 1.510(3) ?
O8 C22 . 1.206(2) ?
C8 H8A . 0.9700 ?
C8 H8B . 0.9700 ?
C8 H8C . 0.9700 ?
C9 H9A . 0.9700 ?
C9 H9B . 0.9700 ?
C9 H9C . 0.9700 ?
O9 C45 . 1.347(3) ?
O9 C44 . 1.441(3) ?
C10 H10A . 0.9700 ?
C10 H10B . 0.9700 ?
C10 H10C . 0.9700 ?
O10 C45 . 1.204(3) ?
C11 C12 . 1.528(3) ?
C11 H11A . 0.9800 ?
C11 H11B . 0.9800 ?
O11 C32 . 1.330(3) ?
O11 C33 . 1.487(3) ?
O12 C32 . 1.194(3) ?
C13 C14 . 1.506(3) ?
C13 C15 . 1.509(3) ?
C13 C16 . 1.522(3) ?
O13 C38 . 1.326(3) ?
O13 C39 . 1.497(3) ?
C14 H14A . 0.9700 ?
C14 H14B . 0.9700 ?
C14 H14C . 0.9700 ?
O14 C38 . 1.198(3) ?
C15 H15A . 0.9700 ?
C15 H15B . 0.9700 ?
C15 H15C . 0.9700 ?
O15 C48 . 1.331(3) ?
O15 C49 . 1.497(3) ?
C16 H16A . 0.9700 ?
C16 H16B . 0.9700 ?
C16 H16C . 0.9700 ?
O16 C48 . 1.199(3) ?
C17 C18 . 1.527(3) ?
C18 H18A . 0.9800 ?
C18 H18B . 0.9800 ?
C19 C20 . 1.488(3) ?
C20 H20A . 0.9800 ?
C20 H20B . 0.9800 ?
C21 C22 . 1.528(3) ?
C21 H21A . 0.9800 ?
C21 H21B . 0.9800 ?
C23 C26 . 1.503(3) ?
C23 C24 . 1.516(3) ?
C23 C25 . 1.514(3) ?
C24 H24A . 0.9700 ?
C24 H24B . 0.9700 ?
C24 H24C . 0.9700 ?
C25 H25A . 0.9700 ?
C25 H25B . 0.9700 ?
C25 H25C . 0.9700 ?
C26 H26A . 0.9700 ?
C26 H26B . 0.9700 ?
C26 H26C . 0.9700 ?
C27 C43 . 1.536(3) ?
C27 H27A . 0.9800 ?
C27 H27B . 0.9800 ?
C28 C29 . 1.520(3) ?
C28 H28A . 0.9800 ?
C28 H28B . 0.9800 ?
C29 H29A . 0.9800 ?
C29 H29B . 0.9800 ?
C30 C43 . 1.544(3) ?
C30 H30A . 0.9800 ?
C30 H30B . 0.9800 ?
C31 C32 . 1.523(3) ?
C31 H31A . 0.9800 ?
C31 H31B . 0.9800 ?
C33 C34 . 1.491(4) ?
C33 C35 . 1.503(4) ?
C33 C36 . 1.520(4) ?
C34 H34A . 0.9700 ?
C34 H34B . 0.9700 ?
C34 H34C . 0.9700 ?
C35 H35A . 0.9700 ?
C35 H35B . 0.9700 ?
C35 H35C . 0.9700 ?
C36 H36A . 0.9700 ?
C36 H36B . 0.9700 ?
C36 H36C . 0.9700 ?
C37 C38 . 1.526(3) ?
C37 H37A . 0.9800 ?
C37 H37B . 0.9800 ?
C39 C40 . 1.491(4) ?
C39 C42 . 1.503(3) ?
C39 C41 . 1.502(4) ?
C40 H40A . 0.9700 ?
C40 H40B . 0.9700 ?
C40 H40C . 0.9700 ?
C41 H41A . 0.9700 ?
C41 H41B . 0.9700 ?
C41 H41C . 0.9700 ?
C42 H42A . 0.9700 ?
C42 H42B . 0.9700 ?
C42 H42C . 0.9700 ?
C43 C44 . 1.522(3) ?
C44 H44A . 0.9800 ?
C44 H44B . 0.9800 ?
C45 C46 . 1.493(3) ?
C46 H46A . 0.9800 ?
C46 H46B . 0.9800 ?
C47 C48 . 1.514(3) ?
C47 H47A . 0.9800 ?
C47 H47B . 0.9800 ?
C49 C50 . 1.504(4) ?
C49 C52 . 1.507(4) ?
C49 C51 . 1.513(3) ?
C50 H50A . 0.9700 ?
C50 H50B . 0.9700 ?
C50 H50C . 0.9700 ?
C51 H51A . 0.9700 ?
C51 H51B . 0.9700 ?
C51 H51C . 0.9700 ?
C52 H52A . 0.9700 ?
C52 H52B . 0.9700 ?
C52 H52C . 0.9700 ?
